data_7707328
loop_
_publ_author_name
'Guo, Dan-Dan'
'Li, Bo'
'Deng, Zhao-Peng'
'Huo, Li-Hua'
'Gao, Shan'

_publ_section_title
;
 A rational design of layered metal-organic framework towards
 high-performance adsorption of hazardous organic dye.
;
_journal_issue 22
_journal_name_full 'Dalton transactions (Cambridge, England : 2003)'
_journal_page_first 7818
_journal_page_last 7825
_journal_paper_doi 10.1039/d0dt04174b
_journal_volume 50
_journal_year 2021
_chemical_formula_moiety 'C26 H28 Cd N4 O6 S2, 2(H2 O)'
_chemical_formula_sum 'C26 H32 Cd N4 O8 S2'
_chemical_formula_weight 705.08
_space_group_IT_number 60
_space_group_name_Hall '-P 2n 2ab'
_space_group_name_H-M_alt 'P b c n'
_symmetry_cell_setting orthorhombic
_symmetry_space_group_name_Hall '-P 2n 2ab'
_symmetry_space_group_name_H-M 'P b c n'
_atom_sites_solution_hydrogens geom
_atom_sites_solution_primary direct
_atom_sites_solution_secondary difmap
_audit_creation_method SHELXL-97
_audit_update_record
;
2018-06-26 deposited with the CCDC.	2021-05-04 downloaded from the CCDC.
;
_cell_angle_alpha 90.00
_cell_angle_beta 90.00
_cell_angle_gamma 90.00
_cell_formula_units_Z 4
_cell_length_a 12.2002(3)
_cell_length_b 12.6969(3)
_cell_length_c 18.9004(5)
_cell_measurement_reflns_used 2833
_cell_measurement_temperature 295(2)
_cell_measurement_theta_max 27.5610
_cell_measurement_theta_min 3.1637
_cell_volume 2927.76(13)
_computing_cell_refinement
;
CrysAlis Pro (Agilent, 2013)
;
_computing_data_collection
;
CrysAlis Pro (Agilent, 2013)
;
_computing_data_reduction
;
CrysAlis Pro (Agilent, 2013)
;
_computing_molecular_graphics '(K. Brandenburg, Diamond 3.1, 2009)'
_computing_publication_material '(K. Brandenburg, Diamond 3.1, 2009)'
_computing_structure_refinement 'SHELXL-97 (Sheldrick, 1997)'
_computing_structure_solution 'SHELXS-97 (Sheldrick, 1990)'
_diffrn_ambient_temperature 295(2)
_diffrn_detector_area_resol_mean 16.1954
_diffrn_measured_fraction_theta_full 0.990
_diffrn_measured_fraction_theta_max 0.990
_diffrn_measurement_device_type 'Xcalibur, Eos'
_diffrn_measurement_method '\w scans'
_diffrn_radiation_monochromator graphite
_diffrn_radiation_source 'fine-focus sealed tube'
_diffrn_radiation_type MoK\a
_diffrn_radiation_wavelength 0.71073
_diffrn_reflns_av_R_equivalents 0.0263
_diffrn_reflns_av_sigmaI/netI 0.0420
_diffrn_reflns_limit_h_max 12
_diffrn_reflns_limit_h_min -15
_diffrn_reflns_limit_k_max 11
_diffrn_reflns_limit_k_min -16
_diffrn_reflns_limit_l_max 24
_diffrn_reflns_limit_l_min -5
_diffrn_reflns_number 6745
_diffrn_reflns_theta_full 27.56
_diffrn_reflns_theta_max 27.56
_diffrn_reflns_theta_min 3.16
_exptl_absorpt_coefficient_mu 0.943
_exptl_absorpt_correction_T_max 0.8486
_exptl_absorpt_correction_T_min 0.8338
_exptl_absorpt_correction_type multi-scan
_exptl_absorpt_process_details
; 
CrysAlis Pro (Agilent, 2013)
Empirical absorption correction using spherical harmonics,
 implemented in SCALE3 ABSPACK scaling algorithm. 
;
_exptl_crystal_colour colorless
_exptl_crystal_density_diffrn 1.600
_exptl_crystal_density_method 'not measured'
_exptl_crystal_description prism
_exptl_crystal_F_000 1440
_exptl_crystal_size_max 0.20
_exptl_crystal_size_mid 0.19
_exptl_crystal_size_min 0.18
_refine_diff_density_max 0.485
_refine_diff_density_min -0.475
_refine_diff_density_rms 0.070
_refine_ls_extinction_method none
_refine_ls_goodness_of_fit_ref 1.034
_refine_ls_hydrogen_treatment mixed
_refine_ls_matrix_type full
_refine_ls_number_parameters 195
_refine_ls_number_reflns 3356
_refine_ls_number_restraints 4
_refine_ls_restrained_S_all 1.034
_refine_ls_R_factor_all 0.0517
_refine_ls_R_factor_gt 0.0344
_refine_ls_shift/su_max 0.001
_refine_ls_shift/su_mean 0.000
_refine_ls_structure_factor_coef Fsqd
_refine_ls_weighting_details 'calc w=1/[\s^2^(Fo^2^)+(0.0286P)^2^+1.1039P] where P=(Fo^2^+2Fc^2^)/3'
_refine_ls_weighting_scheme calc
_refine_ls_wR_factor_gt 0.0706
_refine_ls_wR_factor_ref 0.0784
_reflns_number_gt 2520
_reflns_number_total 3356
_reflns_threshold_expression >2sigma(I)
_cod_data_source_file d0dt04174b2.cif
_cod_data_source_block d7847
_cod_depositor_comments 'Adding full bibliography for 7707328.cif.'
_cod_original_cell_volume 2927.74(12)
_cod_database_code 7707328

loop_
_symmetry_equiv_pos_as_xyz
'x, y, z'
'-x+1/2, -y+1/2, z+1/2'
'x+1/2, -y+1/2, -z'
'-x, y, -z+1/2'
'-x, -y, -z'
'x-1/2, y-1/2, -z-1/2'
'-x-1/2, y-1/2, z'
'x, -y, z-1/2'

loop_
_atom_site_label
_atom_site_type_symbol
_atom_site_fract_x
_atom_site_fract_y
_atom_site_fract_z
_atom_site_U_iso_or_equiv
_atom_site_adp_type
_atom_site_occupancy
_atom_site_symmetry_multiplicity
_atom_site_calc_flag
_atom_site_refinement_flags
_atom_site_disorder_assembly
_atom_site_disorder_group
Cd1 Cd 0.0000 0.97093(2) 0.7500 0.02393(9) Uani 1 2 d S . .
S2 S -0.18411(6) 0.91865(6) 0.89788(4) 0.03695(19) Uani 1 1 d . . .
O3 O -0.14018(18) 0.9586(2) 0.96356(13) 0.0606(7) Uani 1 1 d . . .
O1 O -0.13665(18) 0.97366(19) 0.83785(13) 0.0517(6) Uani 1 1 d . . .
C1 C -0.3245(2) 0.9517(2) 0.89906(16) 0.0323(6) Uani 1 1 d . . .
N2 N 0.40034(17) 0.61789(18) 0.79322(13) 0.0265(5) Uani 1 1 d D . .
C10 C 0.2221(2) 0.7022(2) 0.82780(16) 0.0292(6) Uani 1 1 d . . .
N1 N 0.10334(17) 0.85255(18) 0.81683(13) 0.0299(5) Uani 1 1 d . . .
C7 C 0.1179(2) 0.8706(2) 0.88611(17) 0.0360(7) Uani 1 1 d . . .
H7 H 0.0828 0.9283 0.9063 0.043 Uiso 1 1 calc R . .
C9 C 0.2339(2) 0.7232(2) 0.89942(17) 0.0370(7) Uani 1 1 d . . .
H9 H 0.2768 0.6795 0.9275 0.044 Uiso 1 1 calc R . .
C11 C 0.1560(2) 0.7697(2) 0.78875(16) 0.0325(6) Uani 1 1 d . . .
H11 H 0.1478 0.7568 0.7406 0.039 Uiso 1 1 calc R . .
C12 C 0.2799(2) 0.6096(2) 0.79357(19) 0.0345(7) Uani 1 1 d . . .
H12A H 0.2592 0.5457 0.8184 0.041 Uiso 1 1 calc R . .
H12B H 0.2544 0.6031 0.7451 0.041 Uiso 1 1 calc R . .
C5 C -0.4650(3) 1.0818(3) 0.8997(2) 0.0602(11) Uani 1 1 d . . .
H5 H -0.4871 1.1517 0.8966 0.072 Uiso 1 1 calc R . .
C6 C -0.3556(3) 1.0563(2) 0.89520(19) 0.0438(8) Uani 1 1 d . . .
H6 H -0.3032 1.1089 0.8897 0.053 Uiso 1 1 calc R . .
C8 C 0.1820(2) 0.8086(3) 0.92863(17) 0.0392(7) Uani 1 1 d . . .
H8 H 0.1901 0.8241 0.9764 0.047 Uiso 1 1 calc R . .
C2 C -0.4014(3) 0.8736(3) 0.90860(19) 0.0449(8) Uani 1 1 d . . .
H2A H -0.3799 0.8035 0.9116 0.054 Uiso 1 1 calc R . .
C4 C -0.5413(3) 1.0037(4) 0.9087(3) 0.0677(12) Uani 1 1 d . . .
H4 H -0.6152 1.0212 0.9115 0.081 Uiso 1 1 calc R . .
O2 O -0.1764(2) 0.80670(19) 0.89154(18) 0.0732(9) Uani 1 1 d . . .
O1W O 0.00362(19) 1.1348(2) 0.93619(14) 0.0523(6) Uani 1 1 d D . .
C3 C -0.5103(3) 0.9005(3) 0.9137(3) 0.0602(11) Uani 1 1 d . . .
H3 H -0.5629 0.8485 0.9206 0.072 Uiso 1 1 calc R . .
C13 C 0.4383(2) 0.7100(2) 0.75267(17) 0.0384(7) Uani 1 1 d . . .
H13A H 0.4140 0.7741 0.7758 0.046 Uiso 1 1 calc R . .
H13B H 0.4067 0.7083 0.7056 0.046 Uiso 1 1 calc R . .
H2N1 H 0.418(3) 0.623(3) 0.8368(7) 0.058 Uiso 1 1 d D . .
H1W1 H -0.0474(19) 1.089(2) 0.9340(17) 0.058 Uiso 1 1 d D . .
H1W2 H 0.045(2) 1.123(2) 0.9713(13) 0.058 Uiso 1 1 d D . .

loop_
_atom_site_aniso_label
_atom_site_aniso_U_11
_atom_site_aniso_U_22
_atom_site_aniso_U_33
_atom_site_aniso_U_23
_atom_site_aniso_U_13
_atom_site_aniso_U_12
Cd1 0.02118(14) 0.01955(14) 0.03105(15) 0.000 -0.00008(12) 0.000
S2 0.0307(4) 0.0395(4) 0.0407(4) 0.0084(4) 0.0053(4) 0.0066(3)
O3 0.0381(12) 0.096(2) 0.0480(15) -0.0039(15) -0.0064(12) -0.0007(13)
O1 0.0386(12) 0.0660(16) 0.0506(15) 0.0185(13) 0.0183(11) 0.0111(11)
C1 0.0301(14) 0.0326(16) 0.0342(16) 0.0028(13) 0.0020(13) 0.0015(12)
N2 0.0249(11) 0.0240(12) 0.0307(13) 0.0005(11) 0.0051(11) 0.0036(9)
C10 0.0214(13) 0.0282(15) 0.0381(16) 0.0027(13) 0.0052(12) 0.0017(11)
N1 0.0270(12) 0.0264(12) 0.0362(14) 0.0010(11) 0.0026(10) 0.0070(10)
C7 0.0322(15) 0.0357(16) 0.0401(18) -0.0046(15) 0.0074(14) 0.0074(13)
C9 0.0296(15) 0.0415(18) 0.0399(17) 0.0055(15) -0.0011(14) 0.0099(13)
C11 0.0329(15) 0.0315(15) 0.0329(16) -0.0010(14) 0.0015(13) 0.0027(12)
C12 0.0272(14) 0.0291(15) 0.0473(19) -0.0019(14) 0.0019(14) 0.0042(12)
C5 0.0450(19) 0.052(2) 0.084(3) 0.012(2) 0.007(2) 0.0174(18)
C6 0.0386(17) 0.0332(17) 0.060(2) 0.0065(16) 0.0067(17) 0.0018(13)
C8 0.0331(15) 0.053(2) 0.0314(16) -0.0056(15) 0.0019(14) 0.0086(15)
C2 0.0404(17) 0.0397(18) 0.054(2) -0.0021(17) 0.0018(16) -0.0057(15)
C4 0.0305(17) 0.078(3) 0.094(4) 0.011(3) -0.002(2) 0.0064(19)
O2 0.0624(16) 0.0380(14) 0.119(3) 0.0098(16) 0.0208(17) 0.0160(12)
O1W 0.0567(16) 0.0568(16) 0.0433(14) 0.0031(13) -0.0011(12) -0.0009(12)
C3 0.0395(19) 0.060(2) 0.081(3) -0.001(2) -0.0013(19) -0.0135(17)
C13 0.0400(17) 0.0241(14) 0.0510(19) 0.0034(15) 0.0165(16) 0.0068(13)

loop_
_atom_type_symbol
_atom_type_description
_atom_type_scat_dispersion_real
_atom_type_scat_dispersion_imag
_atom_type_scat_source
C C 0.0033 0.0016 'International Tables Vol C Tables 4.2.6.8 and 6.1.1.4'
H H 0.0000 0.0000 'International Tables Vol C Tables 4.2.6.8 and 6.1.1.4'
Cd Cd -0.8075 1.2024 'International Tables Vol C Tables 4.2.6.8 and 6.1.1.4'
N N 0.0061 0.0033 'International Tables Vol C Tables 4.2.6.8 and 6.1.1.4'
O O 0.0106 0.0060 'International Tables Vol C Tables 4.2.6.8 and 6.1.1.4'
S S 0.1246 0.1234 'International Tables Vol C Tables 4.2.6.8 and 6.1.1.4'

loop_
_geom_angle_atom_site_label_1
_geom_angle_atom_site_label_2
_geom_angle_atom_site_label_3
_geom_angle
_geom_angle_site_symmetry_1
_geom_angle_site_symmetry_3
_geom_angle_publ_flag
N1 Cd1 N1 99.79(12) 4_556 . ?
N1 Cd1 O1 90.50(9) 4_556 . ?
N1 Cd1 O1 90.59(8) . . ?
N1 Cd1 O1 90.59(8) 4_556 4_556 ?
N1 Cd1 O1 90.50(9) . 4_556 ?
O1 Cd1 O1 178.32(12) . 4_556 ?
N1 Cd1 N2 165.95(8) 4_556 7_665 ?
N1 Cd1 N2 92.48(8) . 7_665 ?
O1 Cd1 N2 96.24(9) . 7_665 ?
O1 Cd1 N2 82.43(8) 4_556 7_665 ?
N1 Cd1 N2 92.48(8) 4_556 6_567 ?
N1 Cd1 N2 165.95(8) . 6_567 ?
O1 Cd1 N2 82.43(8) . 6_567 ?
O1 Cd1 N2 96.24(9) 4_556 6_567 ?
N2 Cd1 N2 76.27(11) 7_665 6_567 ?
O2 S2 O3 113.36(18) . . ?
O2 S2 O1 112.72(17) . . ?
O3 S2 O1 110.78(15) . . ?
O2 S2 C1 107.58(15) . . ?
O3 S2 C1 105.42(15) . . ?
O1 S2 C1 106.41(14) . . ?
S2 O1 Cd1 145.73(14) . . ?
C2 C1 C6 120.7(3) . . ?
C2 C1 S2 119.5(2) . . ?
C6 C1 S2 119.7(2) . . ?
C13 N2 C12 111.9(2) . . ?
C13 N2 Cd1 106.53(16) . 6_657 ?
C12 N2 Cd1 117.16(17) . 6_657 ?
C13 N2 H2N1 111(2) . . ?
C12 N2 H2N1 105(2) . . ?
Cd1 N2 H2N1 105(2) 6_657 . ?
C9 C10 C11 117.4(3) . . ?
C9 C10 C12 121.2(3) . . ?
C11 C10 C12 121.4(3) . . ?
C7 N1 C11 117.2(2) . . ?
C7 N1 Cd1 119.33(19) . . ?
C11 N1 Cd1 123.3(2) . . ?
N1 C7 C8 123.3(3) . . ?
N1 C7 H7 118.3 . . ?
C8 C7 H7 118.3 . . ?
C8 C9 C10 119.8(3) . . ?
C8 C9 H9 120.1 . . ?
C10 C9 H9 120.1 . . ?
N1 C11 C10 123.5(3) . . ?
N1 C11 H11 118.3 . . ?
C10 C11 H11 118.3 . . ?
N2 C12 C10 114.2(2) . . ?
N2 C12 H12A 108.7 . . ?
C10 C12 H12A 108.7 . . ?
N2 C12 H12B 108.7 . . ?
C10 C12 H12B 108.7 . . ?
H12A C12 H12B 107.6 . . ?
C4 C5 C6 119.8(4) . . ?
C4 C5 H5 120.1 . . ?
C6 C5 H5 120.1 . . ?
C5 C6 C1 119.3(3) . . ?
C5 C6 H6 120.4 . . ?
C1 C6 H6 120.4 . . ?
C7 C8 C9 118.8(3) . . ?
C7 C8 H8 120.6 . . ?
C9 C8 H8 120.6 . . ?
C3 C2 C1 119.3(3) . . ?
C3 C2 H2A 120.4 . . ?
C1 C2 H2A 120.4 . . ?
C3 C4 C5 120.9(3) . . ?
C3 C4 H4 119.5 . . ?
C5 C4 H4 119.5 . . ?
H1W1 O1W H1W2 110.8(17) . . ?
C4 C3 C2 120.0(3) . . ?
C4 C3 H3 120.0 . . ?
C2 C3 H3 120.0 . . ?
N2 C13 C13 110.4(2) . 4_656 ?
N2 C13 H13A 109.6 . . ?
C13 C13 H13A 109.6 4_656 . ?
N2 C13 H13B 109.6 . . ?
C13 C13 H13B 109.6 4_656 . ?
H13A C13 H13B 108.1 . . ?

loop_
_geom_bond_atom_site_label_1
_geom_bond_atom_site_label_2
_geom_bond_distance
_geom_bond_site_symmetry_2
_geom_bond_publ_flag
Cd1 N1 2.333(2) 4_556 ?
Cd1 N1 2.333(2) . ?
Cd1 O1 2.353(2) . ?
Cd1 O1 2.353(2) 4_556 ?
Cd1 N2 2.372(2) 7_665 ?
Cd1 N2 2.372(2) 6_567 ?
S2 O2 1.430(2) . ?
S2 O3 1.444(3) . ?
S2 O1 1.453(2) . ?
S2 C1 1.763(3) . ?
C1 C2 1.377(4) . ?
C1 C6 1.384(4) . ?
N2 C13 1.473(4) . ?
N2 C12 1.474(3) . ?
N2 Cd1 2.372(2) 6_657 ?
N2 H2N1 0.855(10) . ?
C10 C9 1.387(4) . ?
C10 C11 1.389(4) . ?
C10 C12 1.516(4) . ?
N1 C7 1.341(4) . ?
N1 C11 1.342(3) . ?
C7 C8 1.370(4) . ?
C7 H7 0.9300 . ?
C9 C8 1.372(4) . ?
C9 H9 0.9300 . ?
C11 H11 0.9300 . ?
C12 H12A 0.9700 . ?
C12 H12B 0.9700 . ?
C5 C4 1.371(5) . ?
C5 C6 1.375(4) . ?
C5 H5 0.9300 . ?
C6 H6 0.9300 . ?
C8 H8 0.9300 . ?
C2 C3 1.375(4) . ?
C2 H2A 0.9300 . ?
C4 C3 1.367(5) . ?
C4 H4 0.9300 . ?
O1W H1W1 0.850(10) . ?
O1W H1W2 0.845(10) . ?
C3 H3 0.9300 . ?
C13 C13 1.510(6) 4_656 ?
C13 H13A 0.9700 . ?
C13 H13B 0.9700 . ?

loop_
_geom_hbond_atom_site_label_D
_geom_hbond_atom_site_label_H
_geom_hbond_atom_site_label_A
_geom_hbond_distance_DH
_geom_hbond_distance_HA
_geom_hbond_distance_DA
_geom_hbond_angle_DHA
_geom_hbond_site_symmetry_A
N2 H2N1 O1W 0.855(10) 2.111(12) 2.953(4) 168(3) 7_655
O1W H1W2 O3 0.845(10) 1.987(17) 2.788(3) 158(3) 5_577

loop_
_geom_torsion_atom_site_label_1
_geom_torsion_atom_site_label_2
_geom_torsion_atom_site_label_3
_geom_torsion_atom_site_label_4
_geom_torsion
_geom_torsion_site_symmetry_1
_geom_torsion_site_symmetry_2
_geom_torsion_site_symmetry_3
_geom_torsion_site_symmetry_4
_geom_torsion_publ_flag
O2 S2 O1 Cd1 -32.1(3) . . . . ?
O3 S2 O1 Cd1 96.1(3) . . . . ?
C1 S2 O1 Cd1 -149.8(3) . . . . ?
N1 Cd1 O1 S2 78.8(3) 4_556 . . . ?
N1 Cd1 O1 S2 -21.0(3) . . . . ?
O1 Cd1 O1 S2 -151.1(3) 4_556 . . . ?
N2 Cd1 O1 S2 -113.6(3) 7_665 . . . ?
N2 Cd1 O1 S2 171.2(3) 6_567 . . . ?
O2 S2 C1 C2 13.1(3) . . . . ?
O3 S2 C1 C2 -108.2(3) . . . . ?
O1 S2 C1 C2 134.1(3) . . . . ?
O2 S2 C1 C6 -171.3(3) . . . . ?
O3 S2 C1 C6 67.4(3) . . . . ?
O1 S2 C1 C6 -50.3(3) . . . . ?
N1 Cd1 N1 C7 -136.9(2) 4_556 . . . ?
O1 Cd1 N1 C7 -46.3(2) . . . . ?
O1 Cd1 N1 C7 132.4(2) 4_556 . . . ?
N2 Cd1 N1 C7 50.0(2) 7_665 . . . ?
N2 Cd1 N1 C7 13.6(5) 6_567 . . . ?
N1 Cd1 N1 C11 47.73(19) 4_556 . . . ?
O1 Cd1 N1 C11 138.3(2) . . . . ?
O1 Cd1 N1 C11 -43.0(2) 4_556 . . . ?
N2 Cd1 N1 C11 -125.4(2) 7_665 . . . ?
N2 Cd1 N1 C11 -161.8(3) 6_567 . . . ?
C11 N1 C7 C8 -0.8(4) . . . . ?
Cd1 N1 C7 C8 -176.5(2) . . . . ?
C11 C10 C9 C8 -0.7(4) . . . . ?
C12 C10 C9 C8 179.0(3) . . . . ?
C7 N1 C11 C10 1.1(4) . . . . ?
Cd1 N1 C11 C10 176.6(2) . . . . ?
C9 C10 C11 N1 -0.4(4) . . . . ?
C12 C10 C11 N1 180.0(2) . . . . ?
C13 N2 C12 C10 -61.8(3) . . . . ?
Cd1 N2 C12 C10 174.84(19) 6_657 . . . ?
C9 C10 C12 N2 -65.4(4) . . . . ?
C11 C10 C12 N2 114.2(3) . . . . ?
C4 C5 C6 C1 0.8(6) . . . . ?
C2 C1 C6 C5 -1.2(5) . . . . ?
S2 C1 C6 C5 -176.8(3) . . . . ?
N1 C7 C8 C9 -0.2(5) . . . . ?
C10 C9 C8 C7 1.0(5) . . . . ?
C6 C1 C2 C3 0.6(5) . . . . ?
S2 C1 C2 C3 176.1(3) . . . . ?
C6 C5 C4 C3 0.3(7) . . . . ?
C5 C4 C3 C2 -0.9(7) . . . . ?
C1 C2 C3 C4 0.5(6) . . . . ?
C12 N2 C13 C13 -174.4(3) . . . 4_656 ?
Cd1 N2 C13 C13 -45.2(3) 6_657 . . 4_656 ?
